data_4030705
loop_
_publ_author_name
'Norrestam, R.'
'Nygren, M.'
'Wen, T. L.'

_publ_section_title
;
 Crystal structure and electrical properties of SrAl0.61V5.39O11
;
_journal_name_full 'European Journal of Solid State and Inorganic Chemistry'
_journal_page_first 793
_journal_page_last 803
_journal_volume 31
_journal_year 1994
_chemical_formula_sum 'Al0.61 O11 Sr V5.39'
_chemical_formula_weight 554.6
_space_group_IT_number 194
_symmetry_cell_setting hexagonal
_symmetry_Int_Tables_number 194
_symmetry_space_group_name_Hall '-P 6c 2c'
_symmetry_space_group_name_H-M 'P 63/m m c'
_cell_angle_alpha 90
_cell_angle_beta 90
_cell_angle_gamma 120
_cell_formula_units_Z 2
_cell_length_a 5.707(2)
_cell_length_b 5.707(2)
_cell_length_c 13.310(6)
_cell_volume 375.4(3)
_diffrn_ambient_temperature 293
_diffrn_radiation_probe x-ray
_diffrn_radiation_type MoK\a
_diffrn_radiation_wavelength 0.71069
_exptl_absorpt_coefficient_mu 13.2
_exptl_crystal_density_diffrn 4.907
_exptl_crystal_F_000 516
_refine_ls_number_parameters 20
_refine_ls_number_reflns 317
_refine_ls_R_factor_gt 0.027
_refine_ls_wR_factor_gt 0.034
_cod_data_source_file EJSSIC-1994-31-793-803.cif
_cod_data_source_block SrAlVO
_cod_original_cell_volume 375.4(4)
_cod_database_code 4030705

loop_
_symmetry_equiv_pos_site_id
_symmetry_equiv_pos_as_xyz
1 x,y,z
2 x-y,x,1/2+z
3 -y,x-y,z
4 -x,-y,1/2+z
5 -x+y,-x,z
6 y,-x+y,1/2+z
7 -y,-x,1/2-z
8 x-y,-y,-z
9 x,x-y,1/2-z
10 y,x,-z
11 -x+y,y,1/2-z
12 -x,-x+y,-z
13 -x,-y,-z
14 -x+y,-x,1/2-z
15 y,-x+y,-z
16 x,y,1/2-z
17 x-y,x,-z
18 -y,x-y,1/2-z
19 y,x,1/2+z
20 -x+y,y,z
21 -x,-x+y,1/2+z
22 -y,-x,z
23 x-y,-y,1/2+z
24 x,x-y,z

loop_
_atom_site_aniso_label
_atom_site_aniso_U_11
_atom_site_aniso_U_22
_atom_site_aniso_U_33
_atom_site_aniso_U_23
_atom_site_aniso_U_13
_atom_site_aniso_U_12
V1 0.0076(2) 0.0148(4) 0.0063(2) 0.0052(5) 0.0026(3) 0.0074(2)
V2 0.0057(2) 0.0057(4) 0.0053(3) 0.0000 0.0000 0.0028(1)
Al 0.0050(10) 0.0050(10) 0.069(2) 0.0000 0.0000 0.0025(5)
V3 0.0050(10) 0.0050(10) 0.069(2) 0.0000 0.0000 0.0025(5)
Sr 0.0091(4) 0.0091(4) 0.0108(3) 0.0000 0.0000 0.0046(2)

loop_
_atom_site_label
_atom_site_type_symbol
_atom_site_thermal_displace_type
_atom_site_fract_x
_atom_site_fract_y
_atom_site_fract_z
_atom_site_occupancy
_atom_site_U_iso_or_equiv
V1 V Uani 0.50000 0.00000 0.00000 1.000 0.0088(2)
V2 V Uani 0.00000 0.00000 0.3510(6) 1.000 0.0056(2)
Al Al Uani 0.33333 0.66667 0.75000 0.61(2) 0.0263(8)
O1 O Uiso 0.1723(4) 0.3446(7) 0.0810(2) 1.000 0.0079(4)
O2 O Uiso 0.8449(5) 0.6898(10) 0.25000 1.000 0.0083(6)
V3 V Uani 0.33333 0.66667 0.75000 0.39(2) 0.0263(8)
O3 O Uiso 0.33333 0.66667 -0.0870(3) 1.000 0.0138(10)
Sr Sr Uani 0.33333 0.66667 0.25000 1.000 0.0096(2)

loop_
_atom_type_symbol
_atom_type_description
_atom_type_scat_dispersion_real
_atom_type_scat_dispersion_imag
_atom_type_scat_source
Al Al 0.0645 0.0514 ' International Tables Vol C Tables 4.2.6.8 and 6.1.1.4'
O O 0.0106 0.0060 ' International Tables Vol C Tables 4.2.6.8 and 6.1.1.4'
Sr Sr -1.5307 3.2498 ' International Tables Vol C Tables 4.2.6.8 and 6.1.1.4'
V V 0.3005 0.5294 ' International Tables Vol C Tables 4.2.6.8 and 6.1.1.4'

loop_
_geom_angle_atom_site_label_1
_geom_angle_atom_site_label_2
_geom_angle_atom_site_label_3
_geom_angle
_geom_angle_site_symmetry_1
_geom_angle_site_symmetry_3
_geom_angle_publ_flag
O1 V1 O3 87.74(12) 3_655 1_545 yes
O1 V1 O3 87.74(9) 5_555 1_545 yes
O1 V1 O1 90.19(16) 3_655 5_555 yes
O2 V2 O2 81.3(3) 1_445 3_655 yes
O2 V2 O2 81.3(3) 1_445 5_565 yes
O1 V2 O2 88.71(14) 7_555 1_445 yes
O2 V2 O2 81.3(3) 3_655 5_565 yes
O1 V2 O2 166.7(4) 7_555 3_655 yes
O1 V2 O2 88.71(18) 7_555 5_565 yes
O2 V3 O3 90.00 2_555 7_665 yes
O2 V3 O3 90.00 2_555 1_556 yes
O2 V3 O3 90.00 4_665 1_556 yes
O2 V3 O3 90.00 6_565 1_556 yes
O3 V3 O3 180.00 1_556 7_665 yes
O2 V3 O2 120.00(18) 2_555 4_665 yes
O2 V3 O2 120.0(2) 2_555 6_565 yes
O2 V3 O3 90.00(1) 6_565 7_665 yes
O2 V3 O2 120.0(2) 4_665 6_565 yes
O2 V3 O3 90.00(1) 4_665 7_665 yes
O2 Al O3 90.00 2_555 1_556 yes
O3 Al O3 180.00 1_556 7_665 yes
O2 Al O2 120.00(18) 2_555 4_665 yes
O2 Al O2 120.0(2) 2_555 6_565 yes
O2 Al O3 90.00 2_555 7_665 yes
O2 Al O2 120.0(2) 4_665 6_565 yes
O2 Al O3 90.00 4_665 1_556 yes
O2 Al O3 90.00 6_565 1_556 yes
O2 Al O3 90.00(1) 6_565 7_665 yes
O2 Al O3 90.00(1) 4_665 7_665 yes
V1 O1 V2 127.48(19) 5_665 7_555 yes
V1 O1 V2 127.48(19) 3_555 7_555 yes
V1 O1 V1 94.29(13) 3_555 5_665 yes
V2 O2 Al 138.75(19) 1_665 2_654 yes
V2 O2 V2 82.5(3) 1_665 7_665 yes
V2 O2 Al 138.75(19) 7_665 2_654 yes
V1 O3 Al 125.10(9) 1_565 1_554 yes
V1 O3 Al 125.10(9) 3_555 1_554 yes
V1 O3 Al 125.10(9) 5_665 1_554 yes
V1 O3 V1 90.23(13) 1_565 3_555 yes
V1 O3 V1 90.23(13) 1_565 5_665 yes
V1 O3 V1 90.23(13) 3_555 5_665 yes

loop_
_geom_bond_atom_site_label_1
_geom_bond_atom_site_label_2
_geom_bond_distance
_geom_bond_site_symmetry_2
_geom_bond_publ_flag
V1 O3 2.014(2) 1_545 yes
V1 O1 1.946(4) 3_655 yes
V1 O1 1.946(4) 5_555 yes
V2 O2 2.039(7) 1_445 yes
V2 O2 2.039(7) 3_655 yes
V2 O2 2.039(7) 5_565 yes
V2 O1 1.929(5) 7_555 yes
V3 O2 1.762(5) 4_665 yes
V3 O2 1.762(6) 6_565 yes
V3 O3 2.170(4) 7_665 yes
V3 O2 1.762(6) 2_555 yes
V3 O3 2.170(4) 1_556 yes
Al O3 2.170(4) 7_665 yes
Al O2 1.762(6) 6_565 yes
Al O3 2.170(4) 1_556 yes
Al O2 1.762(6) 2_555 yes
Al O2 1.762(5) 4_665 yes
